data_4320161
loop_
_publ_author_name
'Richard J. Parker'
'Leone Spiccia'
'Stuart R. Batten'
'John D. Cashion'
'Gary D. Fallon'

_publ_contact_author
;
    Dr. Leone Spiccia
    School of Chemistry
    PO Box 23
    Monash University 3800
    AUSTRALIA
;
_publ_contact_author_email 'leone.spiccia@sci.monash.edu.au '
_publ_contact_author_fax ' +61 3 9905 4597 '
_publ_contact_author_phone ' +61 3 9905 4526 '
_publ_section_title
;
 The Encapsulation of Ferrocyanide by Copper(II) Complexes of Tripodal
 Tetradentate Ligands. Novel H-Bonding Networks Incorporating Heptanuclear
 and Pentanuclear Heterometallic Assemblies
;
_journal_name_full 'Inorganic Chemistry'
_journal_page_first 4696
_journal_page_last 4704
_journal_paper_doi 10.1021/ic001452f
_journal_volume 40
_journal_year 2001
_chemical_formula_sum 'C54 H139.6 Cl2 Cu6 Fe3 N42 O23.8'
_chemical_formula_weight 2378.17
_chemical_name_common '[{Cu(tren)CN}6Fe}{Fe(CN)6]2[ClO4]2.16H20'
_chemical_name_systematic
; 
 ? 
;
_space_group_IT_number 14
_symmetry_cell_setting monoclinic
_symmetry_space_group_name_Hall '-P 2ybc'
_symmetry_space_group_name_H-M 'P 1 21/c 1'
_atom_sites_solution_hydrogens geom
_atom_sites_solution_primary direct
_atom_sites_solution_secondary difmap
_audit_creation_method SHELXL-97
_cell_angle_alpha 90.00
_cell_angle_beta 100.8300(10)
_cell_angle_gamma 90.00
_cell_formula_units_Z 4
_cell_length_a 14.8674(10)
_cell_length_b 25.9587(10)
_cell_length_c 27.5617(10)
_cell_measurement_reflns_used 120529
_cell_measurement_temperature 123(2)
_cell_measurement_theta_max 25.36
_cell_measurement_theta_min 1.09
_cell_volume 10447.7(9)
_computing_structure_refinement 'SHELXL-97 (Sheldrick, 1997)'
_computing_structure_solution 'SHELXS-97 (Sheldrick, 1990)'
_diffrn_ambient_temperature 123(2)
_diffrn_measured_fraction_theta_full 0.974
_diffrn_measured_fraction_theta_max 0.974
_diffrn_measurement_device_type 'Nonius KappaCCD'
_diffrn_measurement_method phi-scans
_diffrn_radiation_monochromator graphite
_diffrn_radiation_source 'fine-focus sealed tube'
_diffrn_radiation_type MoK\a
_diffrn_radiation_wavelength 0.71073
_diffrn_reflns_av_R_equivalents 0.102
_diffrn_reflns_av_sigmaI/netI 0.0896
_diffrn_reflns_limit_h_max 17
_diffrn_reflns_limit_h_min 0
_diffrn_reflns_limit_k_max 30
_diffrn_reflns_limit_k_min 0
_diffrn_reflns_limit_l_max 32
_diffrn_reflns_limit_l_min -33
_diffrn_reflns_number 120529
_diffrn_reflns_theta_full 25.36
_diffrn_reflns_theta_max 25.36
_diffrn_reflns_theta_min 1.09
_exptl_absorpt_coefficient_mu 1.73
_exptl_absorpt_correction_type none
_exptl_crystal_colour green
_exptl_crystal_density_diffrn 1.512
_exptl_crystal_density_method 'not measured'
_exptl_crystal_description acicular
_exptl_crystal_F_000 4936
_exptl_crystal_size_max 0.375
_exptl_crystal_size_mid 0.125
_exptl_crystal_size_min 0.125
_refine_diff_density_max 1.904
_refine_diff_density_min -1.123
_refine_diff_density_rms 0.235
_refine_ls_extinction_method none
_refine_ls_goodness_of_fit_ref 1.034
_refine_ls_hydrogen_treatment mixed
_refine_ls_matrix_type full
_refine_ls_number_parameters 636
_refine_ls_number_reflns 19085
_refine_ls_number_restraints 0
_refine_ls_restrained_S_all 1.034
_refine_ls_R_factor_all 0.1722
_refine_ls_R_factor_gt 0.0997
_refine_ls_shift/su_max 1.881
_refine_ls_shift/su_mean 0.177
_refine_ls_structure_factor_coef Fsqd
_refine_ls_weighting_details 'w=1/[\s^2^(Fo^2^)+(0.1873P)^2^+66.0991P] where P=(Fo^2^+2Fc^2^)/3'
_refine_ls_weighting_scheme calc
_refine_ls_wR_factor_gt 0.2694
_refine_ls_wR_factor_ref 0.3297
_reflns_number_gt 11181
_reflns_number_total 19085
_reflns_threshold_expression >2sigma(I)
_cod_data_source_file ic001452f_1.cif
_cod_data_source_block k077a
_cod_depositor_comments
;
The following automatic conversions were performed:

'_refine_ls_weighting_scheme' value 'calc
w=1/[\s^2^(Fo^2^)+(0.1873P)^2^+66.0991P] where P=(Fo^2^+2Fc^2^)/3'
was changed to 'calc'. New tag '_refine_ls_weighting_details' was
created. The value of the new tag was set to
'w=1/[\s^2^(Fo^2^)+(0.1873P)^2^+66.0991P] where P=(Fo^2^+2Fc^2^)/3'.

Automatic conversion script
Id: cif_fix_values 3143 2015-03-26 13:38:13Z robertas 
;
_cod_database_code 4320161

loop_
_symmetry_equiv_pos_as_xyz
'x, y, z'
'-x, y+1/2, -z+1/2'
'-x, -y, -z'
'x, -y-1/2, z-1/2'

loop_
_atom_site_label
_atom_site_type_symbol
_atom_site_fract_x
_atom_site_fract_y
_atom_site_fract_z
_atom_site_U_iso_or_equiv
_atom_site_adp_type
_atom_site_occupancy
_atom_site_calc_flag
_atom_site_refinement_flags
_atom_site_disorder_assembly
_atom_site_disorder_group
Cu1 Cu 0.58943(8) 0.59827(4) -0.09875(4) 0.0284(3) Uani 1 d . . .
Cu2 Cu 0.52771(9) 0.85565(5) -0.06431(5) 0.0425(4) Uani 1 d . . .
Cu3 Cu 0.55279(8) 0.72509(5) 0.13762(4) 0.0312(3) Uani 1 d . . .
Cu4 Cu 0.91511(9) 0.87914(5) 0.10684(5) 0.0424(4) Uani 1 d . . .
Cu5 Cu 0.91974(7) 0.58517(4) 0.10931(4) 0.0261(3) Uani 1 d . . .
Cu6 Cu 0.95794(9) 0.74211(6) -0.11179(5) 0.0407(4) Uani 1 d . . .
Fe1 Fe 0.75754(9) 0.73053(5) 0.01382(5) 0.0246(3) Uani 1 d . . .
Fe2 Fe 0.25624(11) 0.61169(7) 0.00707(6) 0.0452(4) Uani 1 d . . .
Fe3 Fe 0.73122(10) 0.56214(6) 0.29701(5) 0.0351(4) Uani 1 d . . .
Cl1 Cl 0.5455(3) 0.60151(16) -0.3881(3) 0.1077(18) Uani 1 d . . .
O1 O 0.5702(12) 0.5794(6) -0.4375(5) 0.139(6) Uani 1 d . . .
O2 O 0.545(2) 0.5607(7) -0.3609(7) 0.295(18) Uani 1 d . . .
O3 O 0.6167(15) 0.6321(8) -0.3725(10) 0.249(14) Uani 1 d . . .
O4 O 0.4699(16) 0.6244(15) -0.4065(10) 0.36(2) Uani 1 d . . .
Cl2 Cl 0.7922(2) 0.61618(12) -0.23708(13) 0.0596(8) Uani 1 d . . .
O5 O 0.8106(8) 0.6480(4) -0.2745(5) 0.111(5) Uani 1 d . . .
O6 O 0.7813(11) 0.6436(6) -0.1974(6) 0.152(6) Uani 1 d . . .
O7 O 0.7017(10) 0.5990(7) -0.2534(7) 0.160(7) Uani 1 d . . .
O8 O 0.8451(16) 0.5769(7) -0.2297(5) 0.226(12) Uani 1 d . . .
N1 N 0.6454(6) 0.6515(3) -0.0529(3) 0.042(2) Uiso 1 d . . .
N2 N 0.8848(7) 0.7383(4) -0.0609(4) 0.051(2) Uiso 1 d . . .
N3 N 0.8691(7) 0.6429(4) 0.0691(4) 0.049(2) Uiso 1 d . . .
N4 N 0.8650(6) 0.8146(4) 0.0771(3) 0.047(2) Uiso 1 d . . .
N5 N 0.6274(7) 0.7260(4) 0.0873(4) 0.048(2) Uiso 1 d . . .
N6 N 0.6329(6) 0.8118(4) -0.0424(3) 0.047(2) Uiso 1 d . . .
N7 N 0.7618(7) 0.4556(4) 0.2553(4) 0.056(3) Uiso 1 d . . .
N8 N 0.9383(8) 0.5836(4) 0.3203(4) 0.063(3) Uiso 1 d . . .
N9 N 0.7471(10) 0.5145(6) 0.4015(6) 0.096(4) Uiso 1 d . . .
N10 N 0.6810(8) 0.6666(5) 0.3363(4) 0.072(3) Uiso 1 d . . .
N11 N 0.5243(7) 0.5389(4) 0.2778(4) 0.055(3) Uiso 1 d . . .
N12 N 0.7376(7) 0.6148(4) 0.1974(4) 0.059(3) Uiso 1 d . . .
N13 N 0.2668(8) 0.4936(5) -0.0029(5) 0.076(3) Uiso 1 d . . .
N14 N 0.0467(12) 0.6078(6) -0.0267(6) 0.107(5) Uiso 1 d . . .
N15 N 0.2327(8) 0.6044(5) 0.1152(5) 0.073(3) Uiso 1 d . . .
N16 N 0.2448(11) 0.7293(6) 0.0151(6) 0.105(5) Uiso 1 d . . .
N17 N 0.4662(8) 0.6127(4) 0.0391(4) 0.060(3) Uiso 1 d . . .
N18 N 0.2881(7) 0.6231(4) -0.1001(4) 0.060(3) Uiso 1 d . . .
N19 N 0.5339(5) 0.5404(3) -0.1460(3) 0.0274(17) Uiso 1 d . . .
N20 N 0.5036(8) 0.6461(4) -0.1470(4) 0.067(3) Uiso 1 d . . .
H20A H 0.4528 0.6545 -0.1341 0.081 Uiso 1 calc R . .
H20B H 0.5336 0.6759 -0.1522 0.081 Uiso 1 calc R . .
N21 N 0.5397(7) 0.5549(4) -0.0466(4) 0.051(2) Uiso 1 d . . .
H21A H 0.5866 0.5366 -0.0278 0.061 Uiso 1 calc R . .
H21B H 0.5147 0.5762 -0.0260 0.061 Uiso 1 calc R . .
N22 N 0.7100(9) 0.5757(5) -0.1169(5) 0.081(4) Uiso 1 d . . .
H22A H 0.7280 0.5990 -0.1383 0.097 Uiso 1 calc R . .
H22B H 0.7549 0.5739 -0.0890 0.097 Uiso 1 calc R . .
N23 N 0.4166(7) 0.9022(4) -0.0831(4) 0.060(3) Uiso 1 d . . .
N24 N 0.6030(10) 0.9224(5) -0.0557(6) 0.098(4) Uiso 1 d . . .
H24A H 0.6442 0.9216 -0.0263 0.117 Uiso 1 calc R . .
H24B H 0.6350 0.9258 -0.0810 0.117 Uiso 1 calc R . .
N25 N 0.4605(8) 0.8291(5) -0.0104(4) 0.072(3) Uiso 1 d . . .
H25A H 0.4587 0.7937 -0.0110 0.087 Uiso 1 calc R . .
H25B H 0.4916 0.8393 0.0202 0.087 Uiso 1 calc R . .
N26 N 0.4876(9) 0.8252(5) -0.1347(5) 0.079(4) Uiso 1 d . . .
H26A H 0.5371 0.8230 -0.1502 0.095 Uiso 1 calc R . .
H26B H 0.4638 0.7927 -0.1329 0.095 Uiso 1 calc R . .
N27 N 0.4772(6) 0.7216(3) 0.1926(3) 0.043(2) Uiso 1 d . . .
N28 N 0.4329(8) 0.7574(5) 0.0964(5) 0.073(3) Uiso 1 d . . .
H28A H 0.4462 0.7871 0.0809 0.088 Uiso 1 calc R . .
H28B H 0.4049 0.7346 0.0727 0.088 Uiso 1 calc R . .
N29 N 0.5495(6) 0.6460(3) 0.1419(3) 0.040(2) Uiso 1 d . . .
H29A H 0.5302 0.6323 0.1109 0.048 Uiso 1 calc R . .
H29B H 0.6074 0.6337 0.1541 0.048 Uiso 1 calc R . .
N30 N 0.6412(7) 0.7700(4) 0.1859(3) 0.048(2) Uiso 1 d . . .
H30A H 0.7008 0.7600 0.1865 0.057 Uiso 1 calc R . .
H30B H 0.6353 0.8040 0.1766 0.057 Uiso 1 calc R . .
N31 N 0.9670(6) 0.9477(3) 0.1372(3) 0.044(2) Uiso 1 d . . .
N32 N 0.7913(9) 0.9187(5) 0.0990(5) 0.078(4) Uiso 1 d . . .
H32A H 0.7723 0.9287 0.0666 0.094 Uiso 1 calc R . .
H32B H 0.7470 0.8978 0.1077 0.094 Uiso 1 calc R . .
N33 N 0.9925(9) 0.8939(5) 0.0530(5) 0.078(4) Uiso 1 d . . .
H33A H 1.0424 0.8723 0.0569 0.094 Uiso 1 calc R . .
H33B H 0.9578 0.8888 0.0220 0.094 Uiso 1 calc R . .
N34 N 0.9759(7) 0.8483(4) 0.1739(4) 0.057(3) Uiso 1 d . . .
H34A H 0.9318 0.8389 0.1916 0.068 Uiso 1 calc R . .
H34B H 1.0091 0.8195 0.1690 0.068 Uiso 1 calc R . .
N35 N 0.9696(6) 0.5250(3) 0.1540(3) 0.035(2) Uiso 1 d . . .
N36 N 0.9908(9) 0.6303(5) 0.1622(5) 0.079(4) Uiso 1 d . . .
H36A H 1.0432 0.6419 0.1525 0.095 Uiso 1 calc R . .
H36B H 0.9561 0.6584 0.1673 0.095 Uiso 1 calc R . .
N37 N 0.9764(8) 0.5428(4) 0.0571(4) 0.066(3) Uiso 1 d . . .
H37A H 0.9322 0.5227 0.0382 0.079 Uiso 1 calc R . .
H37B H 1.0000 0.5648 0.0364 0.079 Uiso 1 calc R . .
N38 N 0.7918(6) 0.5521(3) 0.1111(3) 0.039(2) Uiso 1 d . . .
H38A H 0.7580 0.5736 0.1272 0.047 Uiso 1 calc R . .
H38B H 0.7600 0.5470 0.0794 0.047 Uiso 1 calc R . .
N39 N 1.0333(7) 0.7494(4) -0.1648(4) 0.049(2) Uiso 1 d . . .
N40 N 1.0657(13) 0.7761(7) -0.0693(7) 0.136(7) Uiso 1 d . . .
H40A H 1.0462 0.8007 -0.0496 0.163 Uiso 1 calc R . .
H40B H 1.1000 0.7521 -0.0493 0.163 Uiso 1 calc R . .
N41 N 0.8544(9) 0.7655(5) -0.1660(5) 0.087(4) Uiso 1 d . . .
H41A H 0.8114 0.7397 -0.1727 0.104 Uiso 1 calc R . .
H41B H 0.8265 0.7940 -0.1554 0.104 Uiso 1 calc R . .
N42 N 0.9711(9) 0.6611(5) -0.1229(5) 0.082(4) Uiso 1 d . . .
H42A H 0.9886 0.6448 -0.0929 0.098 Uiso 1 calc R . .
H42B H 0.9158 0.6476 -0.1382 0.098 Uiso 1 calc R . .
C1 C 0.6887(7) 0.6801(4) -0.0271(4) 0.031(2) Uiso 1 d . . .
C2 C 0.8371(7) 0.7353(4) -0.0318(4) 0.030(2) Uiso 1 d . . .
C3 C 0.8285(7) 0.6771(4) 0.0489(4) 0.036(2) Uiso 1 d . . .
C4 C 0.8250(7) 0.7821(4) 0.0533(4) 0.032(2) Uiso 1 d . . .
C5 C 0.6773(7) 0.7269(4) 0.0589(4) 0.030(2) Uiso 1 d . . .
C6 C 0.6829(7) 0.7813(4) -0.0214(4) 0.033(2) Uiso 1 d . . .
C7 C 0.7525(7) 0.4958(4) 0.2711(4) 0.040(3) Uiso 1 d . . .
C8 C 0.8594(8) 0.5763(4) 0.3111(4) 0.044(3) Uiso 1 d . . .
C9 C 0.7399(9) 0.5332(5) 0.3617(5) 0.056(3) Uiso 1 d . . .
C10 C 0.7024(8) 0.6279(5) 0.3219(4) 0.046(3) Uiso 1 d . . .
C11 C 0.5998(8) 0.5478(4) 0.2838(4) 0.040(3) Uiso 1 d . . .
C12 C 0.7305(8) 0.5940(4) 0.2335(4) 0.047(3) Uiso 1 d . . .
C13 C 0.2598(8) 0.5385(5) 0.0013(5) 0.053(3) Uiso 1 d . . .
C14 C 0.1270(11) 0.6089(6) -0.0146(6) 0.074(4) Uiso 1 d . . .
C15 C 0.2429(9) 0.6065(5) 0.0753(5) 0.056(3) Uiso 1 d . . .
C16 C 0.2501(9) 0.6849(6) 0.0115(5) 0.063(4) Uiso 1 d . . .
C17 C 0.3865(8) 0.6128(4) 0.0280(4) 0.043(3) Uiso 1 d . . .
C18 C 0.2745(8) 0.6189(4) -0.0604(4) 0.048(3) Uiso 1 d . . .
C19 C 0.4548(9) 0.5636(5) -0.1805(5) 0.054(3) Uiso 1 d . . .
H19A H 0.4003 0.5638 -0.1646 0.065 Uiso 1 calc R . .
H19B H 0.4402 0.5422 -0.2107 0.065 Uiso 1 calc R . .
C20 C 0.4760(8) 0.6174(4) -0.1942(4) 0.049(3) Uiso 1 d . . .
H20C H 0.5263 0.6174 -0.2131 0.059 Uiso 1 calc R . .
H20D H 0.4214 0.6335 -0.2146 0.059 Uiso 1 calc R . .
C21 C 0.6060(7) 0.5232(4) -0.1735(4) 0.041(3) Uiso 1 d . . .
H21C H 0.5930 0.4876 -0.1857 0.049 Uiso 1 calc R . .
H21D H 0.6062 0.5459 -0.2023 0.049 Uiso 1 calc R . .
C22 C 0.6959(8) 0.5251(5) -0.1402(5) 0.053(3) Uiso 1 d . . .
H22C H 0.6989 0.4982 -0.1145 0.063 Uiso 1 calc R . .
H22D H 0.7449 0.5182 -0.1592 0.063 Uiso 1 calc R . .
C23 C 0.5058(8) 0.4984(4) -0.1166(4) 0.048(3) Uiso 1 d . . .
H23A H 0.5584 0.4752 -0.1053 0.058 Uiso 1 calc R . .
H23B H 0.4566 0.4780 -0.1372 0.058 Uiso 1 calc R . .
C24 C 0.4710(8) 0.5201(5) -0.0715(4) 0.049(3) Uiso 1 d . . .
H24C H 0.4124 0.5386 -0.0823 0.059 Uiso 1 calc R . .
H24D H 0.4609 0.4918 -0.0491 0.059 Uiso 1 calc R . .
C25 C 0.5387(12) 0.9670(7) -0.0561(7) 0.089(5) Uiso 1 d . . .
H25C H 0.5665 0.9989 -0.0663 0.107 Uiso 1 calc R . .
H25D H 0.5245 0.9724 -0.0227 0.107 Uiso 1 calc R . .
C26 C 0.4526(14) 0.9537(8) -0.0926(8) 0.110(6) Uiso 1 d . . .
H26C H 0.4052 0.9800 -0.0907 0.131 Uiso 1 calc R . .
H26D H 0.4660 0.9545 -0.1265 0.131 Uiso 1 calc R . .
C27 C 0.3610(13) 0.8833(7) -0.1300(7) 0.096(5) Uiso 1 d . . .
H27A H 0.3172 0.8571 -0.1224 0.115 Uiso 1 calc R . .
H27B H 0.3250 0.9123 -0.1471 0.115 Uiso 1 calc R . .
C28 C 0.4158(10) 0.8606(5) -0.1633(5) 0.066(4) Uiso 1 d . . .
H28C H 0.4459 0.8883 -0.1791 0.079 Uiso 1 calc R . .
H28D H 0.3756 0.8410 -0.1896 0.079 Uiso 1 calc R . .
C29 C 0.3634(14) 0.9018(8) -0.0457(7) 0.108(6) Uiso 1 d . . .
H29C H 0.2990 0.9097 -0.0605 0.129 Uiso 1 calc R . .
H29D H 0.3857 0.9292 -0.0213 0.129 Uiso 1 calc R . .
C30 C 0.3674(12) 0.8496(6) -0.0187(7) 0.090(5) Uiso 1 d . . .
H30C H 0.3475 0.8541 0.0133 0.107 Uiso 1 calc R . .
H30D H 0.3252 0.8250 -0.0389 0.107 Uiso 1 calc R . .
C31 C 0.5158(9) 0.7607(5) 0.2308(5) 0.061(3) Uiso 1 d . . .
H31A H 0.4890 0.7949 0.2212 0.073 Uiso 1 calc R . .
H31B H 0.5001 0.7512 0.2630 0.073 Uiso 1 calc R . .
C32 C 0.6166(8) 0.7628(5) 0.2354(5) 0.054(3) Uiso 1 d . . .
H32C H 0.6415 0.7917 0.2573 0.064 Uiso 1 calc R . .
H32D H 0.6441 0.7304 0.2504 0.064 Uiso 1 calc R . .
C33 C 0.3817(10) 0.7328(6) 0.1725(6) 0.074(4) Uiso 1 d . . .
H33C H 0.3502 0.7004 0.1604 0.089 Uiso 1 calc R . .
H33D H 0.3523 0.7464 0.1992 0.089 Uiso 1 calc R . .
C34 C 0.3706(11) 0.7692(6) 0.1331(6) 0.080(4) Uiso 1 d . . .
H34C H 0.3845 0.8042 0.1468 0.096 Uiso 1 calc R . .
H34D H 0.3060 0.7689 0.1156 0.096 Uiso 1 calc R . .
C35 C 0.4883(9) 0.6684(5) 0.2129(5) 0.055(3) Uiso 1 d . . .
H35A H 0.5472 0.6660 0.2365 0.067 Uiso 1 calc R . .
H35B H 0.4385 0.6612 0.2312 0.067 Uiso 1 calc R . .
C36 C 0.4865(9) 0.6300(5) 0.1746(5) 0.055(3) Uiso 1 d . . .
H36C H 0.4236 0.6266 0.1553 0.066 Uiso 1 calc R . .
H36D H 0.5057 0.5962 0.1897 0.066 Uiso 1 calc R . .
C37 C 1.0449(10) 0.9619(6) 0.1118(5) 0.071(4) Uiso 1 d . . .
H37C H 1.0571 0.9993 0.1155 0.085 Uiso 1 calc R . .
H37D H 1.1009 0.9433 0.1276 0.085 Uiso 1 calc R . .
C38 C 1.0232(11) 0.9487(6) 0.0589(6) 0.074(4) Uiso 1 d . . .
H38C H 1.0781 0.9537 0.0440 0.089 Uiso 1 calc R . .
H38D H 0.9742 0.9716 0.0418 0.089 Uiso 1 calc R . .
C39 C 0.8968(10) 0.9871(6) 0.1281(6) 0.075(4) Uiso 1 d . . .
H39A H 0.8947 1.0022 0.0949 0.091 Uiso 1 calc R . .
H39B H 0.9114 1.0149 0.1528 0.091 Uiso 1 calc R . .
C40 C 0.8051(10) 0.9639(5) 0.1310(5) 0.068(4) Uiso 1 d . . .
H40C H 0.8036 0.9539 0.1655 0.082 Uiso 1 calc R . .
H40D H 0.7559 0.9894 0.1202 0.082 Uiso 1 calc R . .
C41 C 0.9974(10) 0.9389(6) 0.1896(5) 0.070(4) Uiso 1 d . . .
H41C H 0.9447 0.9434 0.2065 0.084 Uiso 1 calc R . .
H41D H 1.0438 0.9652 0.2029 0.084 Uiso 1 calc R . .
C42 C 1.0367(10) 0.8876(5) 0.2012(6) 0.070(4) Uiso 1 d . . .
H42C H 1.0443 0.8811 0.2371 0.083 Uiso 1 calc R . .
H42D H 1.0978 0.8857 0.1919 0.083 Uiso 1 calc R . .
C43 C 1.0124(9) 0.4875(5) 0.1263(5) 0.059(3) Uiso 1 d . . .
H43A H 0.9676 0.4601 0.1139 0.071 Uiso 1 calc R . .
H43B H 1.0648 0.4713 0.1485 0.071 Uiso 1 calc R . .
C44 C 1.0455(9) 0.5120(5) 0.0833(5) 0.058(3) Uiso 1 d . . .
H44A H 1.1005 0.5331 0.0955 0.070 Uiso 1 calc R . .
H44B H 1.0624 0.4849 0.0614 0.070 Uiso 1 calc R . .
C45 C 1.0426(9) 0.5488(5) 0.1951(5) 0.060(3) Uiso 1 d . . .
H45A H 1.0503 0.5269 0.2250 0.072 Uiso 1 calc R . .
H45B H 1.1021 0.5505 0.1840 0.072 Uiso 1 calc R . .
C46 C 1.0143(10) 0.6009(5) 0.2070(5) 0.063(4) Uiso 1 d . . .
H46A H 0.9609 0.5988 0.2236 0.076 Uiso 1 calc R . .
H46B H 1.0650 0.6181 0.2298 0.076 Uiso 1 calc R . .
C47 C 0.8932(8) 0.5058(5) 0.1770(5) 0.054(3) Uiso 1 d . . .
H47A H 0.8832 0.5293 0.2038 0.065 Uiso 1 calc R . .
H47B H 0.9080 0.4711 0.1913 0.065 Uiso 1 calc R . .
C48 C 0.8068(8) 0.5034(4) 0.1367(4) 0.048(3) Uiso 1 d . . .
H48A H 0.8136 0.4758 0.1128 0.058 Uiso 1 calc R . .
H48B H 0.7532 0.4950 0.1517 0.058 Uiso 1 calc R . .
C49 C 1.1280(18) 0.7548(11) -0.1447(10) 0.155(10) Uiso 1 d . . .
H49A H 1.1634 0.7647 -0.1703 0.186 Uiso 1 calc R . .
H49B H 1.1540 0.7229 -0.1282 0.186 Uiso 1 calc R . .
C50 C 1.1251(18) 0.8019(10) -0.1047(10) 0.146(9) Uiso 1 d . . .
H50A H 1.1873 0.8108 -0.0867 0.175 Uiso 1 calc R . .
H50B H 1.0952 0.8331 -0.1209 0.175 Uiso 1 calc R . .
C51 C 0.9886(12) 0.7828(7) -0.2027(7) 0.100(6) Uiso 1 d . . .
H51A H 1.0093 0.7746 -0.2339 0.120 Uiso 1 calc R . .
H51B H 1.0064 0.8188 -0.1937 0.120 Uiso 1 calc R . .
C52 C 0.8878(8) 0.7783(5) -0.2105(5) 0.054(3) Uiso 1 d . . .
H52A H 0.8602 0.8113 -0.2237 0.065 Uiso 1 calc R . .
H52B H 0.8676 0.7513 -0.2356 0.065 Uiso 1 calc R . .
C53 C 1.0317(13) 0.6954(7) -0.1905(7) 0.097(6) Uiso 1 d . . .
H53A H 0.9741 0.6915 -0.2149 0.117 Uiso 1 calc R . .
H53B H 1.0836 0.6928 -0.2082 0.117 Uiso 1 calc R . .
C54 C 1.0385(11) 0.6532(6) -0.1529(6) 0.074(4) Uiso 1 d . . .
H54A H 1.0285 0.6195 -0.1698 0.089 Uiso 1 calc R . .
H54B H 1.1004 0.6532 -0.1320 0.089 Uiso 1 calc R . .
O9 O 0.7682(6) 0.3638(3) 0.2031(3) 0.058(2) Uiso 1 d . . .
O10 O 0.6465(7) 0.7707(4) 0.3587(4) 0.075(3) Uiso 1 d . . .
O11 O 0.2648(7) 0.6098(4) 0.2206(4) 0.076(3) Uiso 1 d . . .
O12 O 0.8265(7) 0.7114(4) 0.1690(4) 0.076(3) Uiso 1 d . . .
O13 O 0.3314(6) 0.5232(4) 0.2757(3) 0.068(2) Uiso 1 d . . .
O14 O 0.4741(8) 0.7121(4) -0.0232(4) 0.092(3) Uiso 1 d . . .
O15 O 0.1892(9) 0.7039(5) 0.2420(5) 0.105(4) Uiso 1 d . . .
O16 O 0.6802(9) 0.2690(5) 0.2084(5) 0.105(4) Uiso 1 d . . .
O17 O 0.8352(11) 0.8766(6) -0.0434(6) 0.135(5) Uiso 1 d . . .
O18 O 0.7748(10) 0.5084(5) 0.5051(5) 0.119(4) Uiso 1 d . . .
O19 O 0.1490(9) 0.9130(5) -0.0340(5) 0.070(4) Uiso 0.70 d P . .
O20 O 0.9775(13) 0.8876(7) -0.0793(7) 0.107(6) Uiso 0.70 d P . .
O21 O 0.1733(12) 0.8318(7) 0.0361(6) 0.100(5) Uiso 0.70 d P . .
O22 O 0.6449(14) 0.2588(7) 0.1073(7) 0.117(6) Uiso 0.70 d P . .
O23 O 0.8514(11) 0.5848(6) -0.0379(6) 0.054(4) Uiso 0.50 d P . .
O24 O 0.1151(15) 0.7674(8) 0.1671(8) 0.084(6) Uiso 0.50 d P . .
O25 O 1.0524(18) 0.7160(10) 0.0712(10) 0.108(8) Uiso 0.50 d P . .
O26 O 0.6530(16) 0.3936(9) 0.3184(9) 0.095(7) Uiso 0.50 d P . .
O27 O 0.295(2) 0.5970(11) -0.3951(11) 0.120(9) Uiso 0.50 d P . .
O28 O 0.188(2) 0.6504(12) -0.3730(12) 0.136(10) Uiso 0.50 d P . .

loop_
_atom_site_aniso_label
_atom_site_aniso_U_11
_atom_site_aniso_U_22
_atom_site_aniso_U_33
_atom_site_aniso_U_23
_atom_site_aniso_U_13
_atom_site_aniso_U_12
Cu1 0.0302(7) 0.0275(6) 0.0276(6) -0.0044(5) 0.0056(5) -0.0045(5)
Cu2 0.0364(8) 0.0417(8) 0.0482(8) 0.0111(6) 0.0053(6) 0.0085(6)
Cu3 0.0314(7) 0.0354(7) 0.0281(7) -0.0053(5) 0.0093(5) -0.0047(5)
Cu4 0.0363(8) 0.0522(8) 0.0381(8) -0.0112(6) 0.0055(6) -0.0135(6)
Cu5 0.0263(6) 0.0254(6) 0.0260(6) 0.0034(5) 0.0029(5) 0.0008(5)
Cu6 0.0288(7) 0.0673(9) 0.0273(7) 0.0057(6) 0.0085(5) 0.0058(6)
Fe1 0.0283(7) 0.0232(7) 0.0230(7) -0.0015(5) 0.0066(6) 0.0010(5)
Fe2 0.0476(10) 0.0536(10) 0.0300(8) 0.0090(7) -0.0041(7) -0.0195(8)
Fe3 0.0342(8) 0.0331(8) 0.0372(9) -0.0045(7) 0.0044(7) 0.0030(6)
Cl1 0.077(3) 0.053(2) 0.194(6) 0.003(3) 0.027(3) 0.000(2)
O1 0.178(16) 0.136(12) 0.098(11) -0.039(9) 0.013(10) -0.006(11)
O2 0.67(6) 0.101(13) 0.110(14) 0.019(11) 0.08(2) -0.12(2)
O3 0.23(2) 0.209(19) 0.35(3) -0.20(2) 0.15(2) -0.133(18)
O4 0.18(2) 0.70(6) 0.23(3) 0.18(3) 0.087(19) 0.29(3)
Cl2 0.056(2) 0.0528(19) 0.071(2) -0.0059(17) 0.0153(17) 0.0018(15)
O5 0.084(8) 0.085(8) 0.176(13) 0.068(8) 0.056(8) 0.029(6)
O6 0.166(14) 0.166(15) 0.135(13) -0.083(11) 0.054(11) 0.004(11)
O7 0.104(11) 0.174(15) 0.185(16) 0.069(13) -0.014(10) -0.069(10)
O8 0.35(3) 0.245(19) 0.112(11) 0.105(12) 0.125(14) 0.26(2)

loop_
_atom_type_symbol
_atom_type_description
_atom_type_scat_dispersion_real
_atom_type_scat_dispersion_imag
_atom_type_scat_source
Cu Cu 0.3201 1.2651 'International Tables Vol C Tables 4.2.6.8 and 6.1.1.4'
Fe Fe 0.3463 0.8444 'International Tables Vol C Tables 4.2.6.8 and 6.1.1.4'
Cl Cl 0.1484 0.1585 'International Tables Vol C Tables 4.2.6.8 and 6.1.1.4'
O O 0.0106 0.0060 'International Tables Vol C Tables 4.2.6.8 and 6.1.1.4'
N N 0.0061 0.0033 'International Tables Vol C Tables 4.2.6.8 and 6.1.1.4'
C C 0.0033 0.0016 'International Tables Vol C Tables 4.2.6.8 and 6.1.1.4'
H H 0.0000 0.0000 'International Tables Vol C Tables 4.2.6.8 and 6.1.1.4'

loop_
_geom_angle_atom_site_label_1
_geom_angle_atom_site_label_2
_geom_angle_atom_site_label_3
_geom_angle
_geom_angle_site_symmetry_1
_geom_angle_site_symmetry_3
_geom_angle_publ_flag
N1 Cu1 N22 94.3(4) . . ?
N1 Cu1 N19 178.0(3) . . ?
N22 Cu1 N19 84.3(4) . . ?
N1 Cu1 N21 95.7(4) . . ?
N22 Cu1 N21 117.4(5) . . ?
N19 Cu1 N21 83.6(3) . . ?
N1 Cu1 N20 97.4(4) . . ?
N22 Cu1 N20 118.6(5) . . ?
N19 Cu1 N20 84.6(4) . . ?
N21 Cu1 N20 120.9(4) . . ?
N6 Cu2 N23 176.7(4) . . ?
N6 Cu2 N24 94.0(5) . . ?
N23 Cu2 N24 85.8(5) . . ?
N6 Cu2 N25 92.9(4) . . ?
N23 Cu2 N25 84.4(4) . . ?
N24 Cu2 N25 121.8(5) . . ?
N6 Cu2 N26 98.1(4) . . ?
N23 Cu2 N26 84.9(5) . . ?
N24 Cu2 N26 118.9(6) . . ?
N25 Cu2 N26 117.0(5) . . ?
N5 Cu3 N27 177.5(4) . . ?
N5 Cu3 N30 94.3(4) . . ?
N27 Cu3 N30 85.3(4) . . ?
N5 Cu3 N29 94.4(4) . . ?
N27 Cu3 N29 83.8(3) . . ?
N30 Cu3 N29 123.3(4) . . ?
N5 Cu3 N28 98.6(4) . . ?
N27 Cu3 N28 83.7(4) . . ?
N30 Cu3 N28 120.0(4) . . ?
N29 Cu3 N28 113.7(4) . . ?
N4 Cu4 N31 179.1(4) . . ?
N4 Cu4 N34 96.4(4) . . ?
N31 Cu4 N34 84.5(4) . . ?
N4 Cu4 N33 94.4(4) . . ?
N31 Cu4 N33 85.1(4) . . ?
N34 Cu4 N33 120.3(5) . . ?
N4 Cu4 N32 96.8(4) . . ?
N31 Cu4 N32 82.7(4) . . ?
N34 Cu4 N32 121.0(5) . . ?
N33 Cu4 N32 115.6(5) . . ?
N3 Cu5 N36 93.4(5) . . ?
N3 Cu5 N35 177.4(4) . . ?
N36 Cu5 N35 85.7(4) . . ?
N3 Cu5 N38 94.2(4) . . ?
N36 Cu5 N38 125.3(4) . . ?
N35 Cu5 N38 84.3(3) . . ?
N3 Cu5 N37 100.1(4) . . ?
N36 Cu5 N37 125.2(5) . . ?
N35 Cu5 N37 82.4(4) . . ?
N38 Cu5 N37 106.4(4) . . ?
N2 Cu6 N40 95.5(6) . . ?
N2 Cu6 N39 177.6(4) . . ?
N40 Cu6 N39 83.7(6) . . ?
N2 Cu6 N41 95.6(5) . . ?
N40 Cu6 N41 135.4(7) . . ?
N39 Cu6 N41 83.4(5) . . ?
N2 Cu6 N42 97.6(4) . . ?
N40 Cu6 N42 115.6(7) . . ?
N39 Cu6 N42 84.8(4) . . ?
N41 Cu6 N42 105.5(5) . . ?
C6 Fe1 C5 89.4(4) . . ?
C6 Fe1 C2 89.6(4) . . ?
C5 Fe1 C2 179.0(4) . . ?
C6 Fe1 C4 89.9(4) . . ?
C5 Fe1 C4 89.4(4) . . ?
C2 Fe1 C4 90.4(4) . . ?
C6 Fe1 C3 177.4(4) . . ?
C5 Fe1 C3 89.3(4) . . ?
C2 Fe1 C3 91.7(4) . . ?
C4 Fe1 C3 92.3(4) . . ?
C6 Fe1 C1 88.7(4) . . ?
C5 Fe1 C1 91.1(4) . . ?
C2 Fe1 C1 89.1(4) . . ?
C4 Fe1 C1 178.5(4) . . ?
C3 Fe1 C1 89.1(4) . . ?
C16 Fe2 C14 90.0(6) . . ?
C16 Fe2 C17 91.3(5) . . ?
C14 Fe2 C17 178.5(6) . . ?
C16 Fe2 C13 178.6(5) . . ?
C14 Fe2 C13 88.7(6) . . ?
C17 Fe2 C13 89.9(5) . . ?
C16 Fe2 C15 89.5(6) . . ?
C14 Fe2 C15 91.2(6) . . ?
C17 Fe2 C15 89.5(5) . . ?
C13 Fe2 C15 91.2(5) . . ?
C16 Fe2 C18 89.0(5) . . ?
C14 Fe2 C18 91.0(6) . . ?
C17 Fe2 C18 88.3(5) . . ?
C13 Fe2 C18 90.3(5) . . ?
C15 Fe2 C18 177.4(5) . . ?
C8 Fe3 C10 92.1(5) . . ?
C8 Fe3 C7 91.2(5) . . ?
C10 Fe3 C7 176.7(5) . . ?
C8 Fe3 C9 89.8(5) . . ?
C10 Fe3 C9 89.8(5) . . ?
C7 Fe3 C9 90.4(5) . . ?
C8 Fe3 C12 86.4(5) . . ?
C10 Fe3 C12 88.8(5) . . ?
C7 Fe3 C12 91.2(5) . . ?
C9 Fe3 C12 175.9(5) . . ?
C8 Fe3 C11 179.0(5) . . ?
C10 Fe3 C11 87.3(5) . . ?
C7 Fe3 C11 89.4(4) . . ?
C9 Fe3 C11 89.4(5) . . ?
C12 Fe3 C11 94.4(5) . . ?
O2 Cl1 O4 120(2) . . ?
O2 Cl1 O3 112.9(19) . . ?
O4 Cl1 O3 116(2) . . ?
O2 Cl1 O1 103.1(12) . . ?
O4 Cl1 O1 98.9(14) . . ?
O3 Cl1 O1 101.3(11) . . ?
O8 Cl2 O6 117.3(11) . . ?
O8 Cl2 O5 113.0(9) . . ?
O6 Cl2 O5 111.2(10) . . ?
O8 Cl2 O7 108.7(15) . . ?
O6 Cl2 O7 100.0(11) . . ?
O5 Cl2 O7 105.1(8) . . ?
C1 N1 Cu1 171.1(9) . . ?
C2 N2 Cu6 176.8(10) . . ?
C3 N3 Cu5 170.0(9) . . ?
C4 N4 Cu4 167.4(9) . . ?
C5 N5 Cu3 176.0(9) . . ?
C6 N6 Cu2 163.4(9) . . ?
C23 N19 C19 112.3(8) . . ?
C23 N19 C21 111.3(8) . . ?
C19 N19 C21 110.6(8) . . ?
C23 N19 Cu1 108.4(6) . . ?
C19 N19 Cu1 106.5(6) . . ?
C21 N19 Cu1 107.4(6) . . ?
C20 N20 Cu1 107.3(8) . . ?
C24 N21 Cu1 108.9(7) . . ?
C22 N22 Cu1 107.9(9) . . ?
C29 N23 C26 113.9(14) . . ?
C29 N23 C27 109.8(13) . . ?
C26 N23 C27 107.9(13) . . ?
C29 N23 Cu2 110.4(10) . . ?
C26 N23 Cu2 106.2(10) . . ?
C27 N23 Cu2 108.5(9) . . ?
C25 N24 Cu2 108.6(10) . . ?
C30 N25 Cu2 109.8(10) . . ?
C28 N26 Cu2 107.8(9) . . ?
C33 N27 C31 110.5(10) . . ?
C33 N27 C35 111.1(10) . . ?
C31 N27 C35 111.3(9) . . ?
C33 N27 Cu3 110.0(8) . . ?
C31 N27 Cu3 107.4(7) . . ?
C35 N27 Cu3 106.3(7) . . ?
C34 N28 Cu3 106.3(9) . . ?
C36 N29 Cu3 109.9(7) . . ?
C32 N30 Cu3 106.6(7) . . ?
C41 N31 C39 111.4(11) . . ?
C41 N31 C37 112.3(10) . . ?
C39 N31 C37 109.7(10) . . ?
C41 N31 Cu4 107.0(8) . . ?
C39 N31 Cu4 109.7(8) . . ?
C37 N31 Cu4 106.5(8) . . ?
C40 N32 Cu4 108.2(9) . . ?
C38 N33 Cu4 107.2(9) . . ?
C42 N34 Cu4 108.2(8) . . ?
C43 N35 C47 116.3(9) . . ?
C43 N35 C45 109.7(9) . . ?
C47 N35 C45 108.1(9) . . ?
C43 N35 Cu5 109.8(7) . . ?
C47 N35 Cu5 107.1(7) . . ?
C45 N35 Cu5 105.2(7) . . ?
C46 N36 Cu5 108.9(9) . . ?
C44 N37 Cu5 107.2(8) . . ?
C48 N38 Cu5 108.2(7) . . ?
C51 N39 C49 121.1(15) . . ?
C51 N39 C53 104.5(12) . . ?
C49 N39 C53 101.2(14) . . ?
C51 N39 Cu6 110.1(10) . . ?
C49 N39 Cu6 111.9(13) . . ?
C53 N39 Cu6 106.3(9) . . ?
C50 N40 Cu6 107.7(15) . . ?
C52 N41 Cu6 111.1(9) . . ?
C54 N42 Cu6 108.3(10) . . ?
N1 C1 Fe1 177.0(9) . . ?
N2 C2 Fe1 178.6(9) . . ?
N3 C3 Fe1 176.9(10) . . ?
N4 C4 Fe1 178.5(9) . . ?
N5 C5 Fe1 178.2(9) . . ?
N6 C6 Fe1 176.6(9) . . ?
N7 C7 Fe3 177.4(10) . . ?
N8 C8 Fe3 178.0(10) . . ?
N9 C9 Fe3 178.2(13) . . ?
N10 C10 Fe3 176.8(11) . . ?
N11 C11 Fe3 177.5(10) . . ?
N12 C12 Fe3 173.9(11) . . ?
N13 C13 Fe2 176.2(12) . . ?
N14 C14 Fe2 178.1(15) . . ?
N15 C15 Fe2 177.9(12) . . ?
N16 C16 Fe2 178.2(14) . . ?
N17 C17 Fe2 177.6(11) . . ?
N18 C18 Fe2 178.0(11) . . ?
N19 C19 C20 111.0(10) . . ?
N20 C20 C19 106.4(10) . . ?
C22 C21 N19 109.1(9) . . ?
N22 C22 C21 110.0(10) . . ?
N19 C23 C24 110.3(9) . . ?
N21 C24 C23 107.4(9) . . ?
N24 C25 C26 106.6(15) . . ?
N23 C26 C25 112.2(16) . . ?
C28 C27 N23 113.3(14) . . ?
C27 C28 N26 109.9(13) . . ?
N23 C29 C30 112.5(15) . . ?
N25 C30 C29 110.2(14) . . ?
C32 C31 N27 109.4(10) . . ?
N30 C32 C31 110.3(10) . . ?
C34 C33 N27 112.8(13) . . ?
C33 C34 N28 112.0(13) . . ?
C36 C35 N27 112.4(10) . . ?
C35 C36 N29 108.9(10) . . ?
C38 C37 N31 111.0(12) . . ?
C37 C38 N33 109.6(13) . . ?
N31 C39 C40 109.8(12) . . ?
N32 C40 C39 108.3(12) . . ?
N31 C41 C42 113.4(12) . . ?
C41 C42 N34 109.7(12) . . ?
N35 C43 C44 111.8(10) . . ?
N37 C44 C43 109.3(11) . . ?
C46 C45 N35 109.9(11) . . ?
N36 C46 C45 109.2(12) . . ?
N35 C47 C48 107.9(10) . . ?
N38 C48 C47 110.5(9) . . ?
N39 C49 C50 101(2) . . ?
N40 C50 C49 101(2) . . ?
N39 C51 C52 112.3(14) . . ?
N41 C52 C51 113.3(13) . . ?
C54 C53 N39 110.4(14) . . ?
N42 C54 C53 109.5(13) . . ?

loop_
_geom_bond_atom_site_label_1
_geom_bond_atom_site_label_2
_geom_bond_distance
_geom_bond_site_symmetry_2
_geom_bond_publ_flag
Cu1 N1 1.951(9) . ?
Cu1 N22 2.035(12) . ?
Cu1 N19 2.056(7) . ?
Cu1 N21 2.068(10) . ?
Cu1 N20 2.073(11) . ?
Cu2 N6 1.936(10) . ?
Cu2 N23 2.034(11) . ?
Cu2 N24 2.052(14) . ?
Cu2 N25 2.059(12) . ?
Cu2 N26 2.076(13) . ?
Cu3 N5 1.932(10) . ?
Cu3 N27 2.051(9) . ?
Cu3 N30 2.050(9) . ?
Cu3 N29 2.058(8) . ?
Cu3 N28 2.101(12) . ?
Cu4 N4 1.950(9) . ?
Cu4 N31 2.054(9) . ?
Cu4 N34 2.060(10) . ?
Cu4 N33 2.078(13) . ?
Cu4 N32 2.084(12) . ?
Cu5 N3 1.930(10) . ?
Cu5 N36 2.008(13) . ?
Cu5 N35 2.040(8) . ?
Cu5 N38 2.096(8) . ?
Cu5 N37 2.109(11) . ?
Cu6 N2 1.933(10) . ?
Cu6 N40 2.003(19) . ?
Cu6 N39 2.010(10) . ?
Cu6 N41 2.026(13) . ?
Cu6 N42 2.140(13) . ?
Fe1 C6 1.873(10) . ?
Fe1 C5 1.879(10) . ?
Fe1 C2 1.886(10) . ?
Fe1 C4 1.891(10) . ?
Fe1 C3 1.895(10) . ?
Fe1 C1 1.897(10) . ?
Fe2 C16 1.908(15) . ?
Fe2 C14 1.903(16) . ?
Fe2 C17 1.913(12) . ?
Fe2 C13 1.909(13) . ?
Fe2 C15 1.934(14) . ?
Fe2 C18 1.938(12) . ?
Fe3 C8 1.908(12) . ?
Fe3 C10 1.919(12) . ?
Fe3 C7 1.914(11) . ?
Fe3 C9 1.918(13) . ?
Fe3 C12 1.934(12) . ?
Fe3 C11 1.955(11) . ?
Cl1 O2 1.298(16) . ?
Cl1 O4 1.288(17) . ?
Cl1 O3 1.328(17) . ?
Cl1 O1 1.584(15) . ?
Cl2 O8 1.279(11) . ?
Cl2 O6 1.340(13) . ?
Cl2 O5 1.388(11) . ?
Cl2 O7 1.410(13) . ?
N1 C1 1.139(12) . ?
N2 C2 1.167(13) . ?
N3 C3 1.155(13) . ?
N4 C4 1.161(12) . ?
N5 C5 1.177(13) . ?
N6 C6 1.164(13) . ?
N7 C7 1.149(13) . ?
N8 C8 1.167(14) . ?
N9 C9 1.184(17) . ?
N10 C10 1.146(15) . ?
N11 C11 1.127(13) . ?
N12 C12 1.154(14) . ?
N13 C13 1.178(16) . ?
N14 C14 1.178(19) . ?
N15 C15 1.137(16) . ?
N16 C16 1.161(18) . ?
N17 C17 1.167(14) . ?
N18 C18 1.154(14) . ?
N19 C23 1.467(13) . ?
N19 C19 1.493(14) . ?
N19 C21 1.493(13) . ?
N20 C20 1.487(16) . ?
N21 C24 1.438(14) . ?
N22 C22 1.460(16) . ?
N23 C29 1.41(2) . ?
N23 C26 1.48(2) . ?
N23 C27 1.48(2) . ?
N24 C25 1.50(2) . ?
N25 C30 1.460(19) . ?
N26 C28 1.513(17) . ?
N27 C33 1.453(17) . ?
N27 C31 1.497(15) . ?
N27 C35 1.486(15) . ?
N28 C34 1.525(19) . ?
N29 C36 1.476(15) . ?
N30 C32 1.488(15) . ?
N31 C41 1.449(17) . ?
N31 C39 1.449(17) . ?
N31 C37 1.509(17) . ?
N32 C40 1.461(18) . ?
N33 C38 1.494(18) . ?
N34 C42 1.473(17) . ?
N35 C43 1.456(15) . ?
N35 C47 1.488(15) . ?
N35 C45 1.542(15) . ?
N36 C46 1.438(17) . ?
N37 C44 1.393(16) . ?
N38 C48 1.445(14) . ?
N39 C51 1.42(2) . ?
N39 C49 1.42(3) . ?
N39 C53 1.57(2) . ?
N40 C50 1.58(3) . ?
N41 C52 1.446(17) . ?
N42 C54 1.430(18) . ?
C19 C20 1.497(16) . ?
C21 C22 1.473(15) . ?
C23 C24 1.539(16) . ?
C25 C26 1.51(2) . ?
C27 C28 1.46(2) . ?
C29 C30 1.54(2) . ?
C31 C32 1.481(17) . ?
C33 C34 1.43(2) . ?
C35 C36 1.448(17) . ?
C37 C38 1.47(2) . ?
C39 C40 1.506(19) . ?
C41 C42 1.465(19) . ?
C43 C44 1.507(17) . ?
C45 C46 1.471(18) . ?
C47 C48 1.534(17) . ?
C49 C50 1.65(3) . ?
C51 C52 1.48(2) . ?
C53 C54 1.50(2) . ?
